data_7208675
loop_
_publ_author_name
'Awwadi, Firas F.'
'Haddad, Salim F.'
'Twamley, Brendan'
'Willett, Roger D.'

_publ_section_title
;
 Effect of intermolecular interactions on the molecular structure;
 theoretical study and crystal structures of 4-bromopyridinium
 tetrafluoroborate and diaqua(3-bromopyridine)difluorocopper(ii)
;
_journal_issue 20
_journal_name_full CrystEngComm
_journal_page_first 6761
_journal_paper_doi 10.1039/c2ce25433f
_journal_volume 14
_journal_year 2012
_chemical_formula_moiety 'C5 H5 Br N, B F4'
_chemical_formula_sum 'C5 H5 B Br F4 N'
_chemical_formula_weight 245.82
_chemical_name_common '4-BP BF4'
_chemical_name_systematic '4-Bromopyridinium tetrafluoroborate'
_space_group_IT_number 15
_symmetry_cell_setting monoclinic
_symmetry_space_group_name_Hall '-C 2yc'
_symmetry_space_group_name_H-M 'C 1 2/c 1'
_atom_sites_solution_hydrogens geom
_atom_sites_solution_primary direct
_atom_sites_solution_secondary difmap
_audit_creation_method SHELXL-97
_cell_angle_alpha 90.00
_cell_angle_beta 107.640(9)
_cell_angle_gamma 90.00
_cell_formula_units_Z 4
_cell_length_a 5.2238(6)
_cell_length_b 22.950(3)
_cell_length_c 7.4020(8)
_cell_measurement_reflns_used 25
_cell_measurement_temperature 273
_cell_measurement_theta_max 14.73
_cell_measurement_theta_min 5.74
_cell_volume 845.67(18)
_computing_cell_refinement 'Bruker XSCANS'
_computing_data_collection 'Bruker XSCANS'
_computing_data_reduction 'Bruker SHELXTL'
_computing_molecular_graphics 'Bruker SHELXTL'
_computing_publication_material 'Bruker SHELXTL'
_computing_structure_refinement 'SHELXL-97 (Sheldrick, 1997)'
_computing_structure_solution 'SHELXS-97 (Sheldrick, 1990)'
_diffrn_ambient_temperature 273
_diffrn_measured_fraction_theta_full 1.000
_diffrn_measured_fraction_theta_max 1.000
_diffrn_measurement_device_type 'Sieman P4'
_diffrn_measurement_method '\w scans'
_diffrn_radiation_monochromator graphite
_diffrn_radiation_source 'fine-focus sealed tube'
_diffrn_radiation_type MoK\a
_diffrn_radiation_wavelength 0.71073
_diffrn_reflns_av_R_equivalents 0.0332
_diffrn_reflns_av_sigmaI/netI 0.0605
_diffrn_reflns_limit_h_max 6
_diffrn_reflns_limit_h_min -1
_diffrn_reflns_limit_k_max 27
_diffrn_reflns_limit_k_min -1
_diffrn_reflns_limit_l_max 8
_diffrn_reflns_limit_l_min -8
_diffrn_reflns_number 1129
_diffrn_reflns_theta_full 25.49
_diffrn_reflns_theta_max 25.49
_diffrn_reflns_theta_min 1.77
_diffrn_standards_decay_% 0.0
_diffrn_standards_interval_count 97
_diffrn_standards_number 3
_exptl_absorpt_coefficient_mu 4.868
_exptl_absorpt_correction_T_max 0.6417
_exptl_absorpt_correction_T_min 0.2462
_exptl_absorpt_correction_type empirical
_exptl_absorpt_process_details 'Psi scans'
_exptl_crystal_colour colorless
_exptl_crystal_density_diffrn 1.931
_exptl_crystal_density_method 'not measured'
_exptl_crystal_description parallelpiped
_exptl_crystal_F_000 472
_exptl_crystal_size_max 0.40
_exptl_crystal_size_mid 0.30
_exptl_crystal_size_min 0.10
_refine_diff_density_max 0.391
_refine_diff_density_min -0.278
_refine_diff_density_rms 0.070
_refine_ls_extinction_coef 0.0137(18)
_refine_ls_extinction_expression Fc^*^=kFc[1+0.001xFc^2^\l^3^/sin(2\q)]^-1/4^
_refine_ls_extinction_method SHELXL
_refine_ls_goodness_of_fit_ref 1.051
_refine_ls_hydrogen_treatment constr
_refine_ls_matrix_type full
_refine_ls_number_parameters 58
_refine_ls_number_reflns 800
_refine_ls_number_restraints 0
_refine_ls_restrained_S_all 1.051
_refine_ls_R_factor_all 0.0870
_refine_ls_R_factor_gt 0.0453
_refine_ls_shift/su_max 0.000
_refine_ls_shift/su_mean 0.000
_refine_ls_structure_factor_coef Fsqd
_refine_ls_weighting_details 'calc w=1/[\s^2^(Fo^2^)+(0.0480P)^2^+0.5887P] where P=(Fo^2^+2Fc^2^)/3'
_refine_ls_weighting_scheme calc
_refine_ls_wR_factor_gt 0.0995
_refine_ls_wR_factor_ref 0.1144
_reflns_number_gt 512
_reflns_number_total 800
_reflns_threshold_expression >2sigma(I)
_cod_data_source_file c2ce25433f.txt
_cod_data_source_block sfh11
_cod_depositor_comments
;
The following automatic conversions were performed:

'_symmetry_cell_setting' value 'Monoclinic' changed to 'monoclinic'
according to /home/saulius/struct/CIF-dictionaries/cif_core.dic
dictionary named 'cif_core.dic' version 2.4.2 from 2011-04-26.

Automatic conversion script
Id: cif_fix_values 1891 2012-01-12 08:04:46Z andrius 
;
_cod_original_cell_volume 845.68(17)
_cod_original_sg_symbol_H-M 'C 2/c'
_cod_database_code 7208675

loop_
_symmetry_equiv_pos_as_xyz
'x, y, z'
'-x, y, -z+1/2'
'x+1/2, y+1/2, z'
'-x+1/2, y+1/2, -z+1/2'
'-x, -y, -z'
'x, -y, z-1/2'
'-x+1/2, -y+1/2, -z'
'x+1/2, -y+1/2, z-1/2'

loop_
_atom_site_label
_atom_site_type_symbol
_atom_site_fract_x
_atom_site_fract_y
_atom_site_fract_z
_atom_site_U_iso_or_equiv
_atom_site_adp_type
_atom_site_occupancy
_atom_site_symmetry_multiplicity
_atom_site_calc_flag
_atom_site_refinement_flags
Br1 Br 0.0000 0.23213(3) 0.7500 0.0847(6) Uani 1 2 d S
C4 C 0.0000 0.3146(2) 0.7500 0.0497(17) Uani 1 2 d S
F2 F 0.2267(7) 0.03289(15) 0.7968(6) 0.1094(14) Uani 1 1 d .
C3 C 0.1317(10) 0.3439(2) 0.6441(7) 0.0546(13) Uani 1 1 d .
H3A H 0.2219 0.3239 0.5725 0.065 Uiso 1 1 calc R
N1 N 0.0000 0.4309(2) 0.7500 0.0490(14) Uani 1 2 d S
H1A H 0.0000 0.4684 0.7500 0.059 Uiso 1 2 calc SR
C2 C 0.1274(10) 0.4031(2) 0.6460(7) 0.0511(12) Uani 1 1 d .
H2A H 0.2141 0.4240 0.5743 0.061 Uiso 1 1 calc R
B1 B 0.0000 0.0659(3) 0.7500 0.049(2) Uani 1 2 d S
F1 F 0.0056(7) 0.10149(15) 0.8999(5) 0.0846(10) Uani 1 1 d .

loop_
_atom_site_aniso_label
_atom_site_aniso_U_11
_atom_site_aniso_U_22
_atom_site_aniso_U_33
_atom_site_aniso_U_23
_atom_site_aniso_U_13
_atom_site_aniso_U_12
Br1 0.1213(10) 0.0335(4) 0.0893(8) 0.000 0.0169(6) 0.000
C4 0.051(4) 0.027(3) 0.063(4) 0.000 0.006(4) 0.000
F2 0.101(3) 0.080(2) 0.139(3) -0.013(2) 0.025(3) 0.044(2)
C3 0.062(3) 0.047(3) 0.060(3) -0.005(2) 0.027(3) 0.005(3)
N1 0.061(4) 0.036(3) 0.053(3) 0.000 0.021(3) 0.000
C2 0.055(3) 0.050(3) 0.053(3) 0.000(2) 0.024(2) -0.001(3)
B1 0.050(5) 0.036(4) 0.066(5) 0.000 0.025(4) 0.000
F1 0.107(2) 0.080(2) 0.075(2) -0.0138(18) 0.0406(19) 0.009(2)

loop_
_atom_type_symbol
_atom_type_description
_atom_type_scat_dispersion_real
_atom_type_scat_dispersion_imag
_atom_type_scat_source
C C 0.0033 0.0016 'International Tables Vol C Tables 4.2.6.8 and 6.1.1.4'
H H 0.0000 0.0000 'International Tables Vol C Tables 4.2.6.8 and 6.1.1.4'
B B 0.0013 0.0007 'International Tables Vol C Tables 4.2.6.8 and 6.1.1.4'
N N 0.0061 0.0033 'International Tables Vol C Tables 4.2.6.8 and 6.1.1.4'
F F 0.0171 0.0103 'International Tables Vol C Tables 4.2.6.8 and 6.1.1.4'
Br Br -0.2901 2.4595 'International Tables Vol C Tables 4.2.6.8 and 6.1.1.4'

loop_
_geom_angle_atom_site_label_1
_geom_angle_atom_site_label_2
_geom_angle_atom_site_label_3
_geom_angle
_geom_angle_site_symmetry_1
_geom_angle_site_symmetry_3
C3 C4 C3 121.0(6) . 2_556
C3 C4 Br1 119.5(3) . .
C3 C4 Br1 119.5(3) 2_556 .
C2 C3 C4 118.3(5) . .
C2 C3 H3A 120.9 . .
C4 C3 H3A 120.9 . .
C2 N1 C2 122.3(6) 2_556 .
C2 N1 H1A 118.8 2_556 .
C2 N1 H1A 118.8 . .
N1 C2 C3 120.1(5) . .
N1 C2 H2A 120.0 . .
C3 C2 H2A 120.0 . .
F2 B1 F2 112.3(6) 2_556 .
F2 B1 F1 110.0(2) 2_556 .
F2 B1 F1 108.8(2) . .
F2 B1 F1 108.8(2) 2_556 2_556
F2 B1 F1 110.0(2) . 2_556
F1 B1 F1 106.8(6) . 2_556

loop_
_geom_bond_atom_site_label_1
_geom_bond_atom_site_label_2
_geom_bond_distance
_geom_bond_site_symmetry_2
Br1 C4 1.892(6) .
C4 C3 1.367(6) .
C4 C3 1.367(6) 2_556
F2 B1 1.359(5) .
C3 C2 1.358(6) .
C3 H3A 0.9300 .
N1 C2 1.324(5) 2_556
N1 C2 1.324(5) .
N1 H1A 0.8600 .
C2 H2A 0.9300 .
B1 F2 1.359(5) 2_556
B1 F1 1.371(5) .
B1 F1 1.371(5) 2_556

loop_
_geom_torsion_atom_site_label_1
_geom_torsion_atom_site_label_2
_geom_torsion_atom_site_label_3
_geom_torsion_atom_site_label_4
_geom_torsion
_geom_torsion_site_symmetry_1
C3 C4 C3 C2 -0.3(4) 2_556
Br1 C4 C3 C2 179.7(4) .
C2 N1 C2 C3 -0.3(4) 2_556
C4 C3 C2 N1 0.6(7) .
